data_7008435
loop_
_publ_author_name
'Lee, Wei-Ying'
'Liang, Lan-Chang'

_publ_section_title
;
 Organoaluminium complexes incorporating an amido phosphine chelate
 with a pendant amine arm.
;
_journal_issue 11
_journal_name_full 'Dalton transactions (Cambridge, England : 2003)'
_journal_page_first 1952
_journal_page_last 1956
_journal_paper_doi 10.1039/b502873f
_journal_year 2005
_chemical_absolute_configuration unk
_chemical_formula_moiety 'C22 H25 N2 P1'
_chemical_formula_sum 'C22 H25 N2 P'
_chemical_formula_weight 348.41
_space_group_IT_number 19
_symmetry_cell_setting orthorhombic
_symmetry_space_group_name_Hall 'P 2ac 2ab'
_symmetry_space_group_name_H-M 'P 21 21 21'
_atom_sites_solution_hydrogens geom.
_atom_sites_solution_primary direct
_atom_sites_solution_secondary difmap
_audit_creation_method SHELXL-97
_cell_angle_alpha 90.00
_cell_angle_beta 90.00
_cell_angle_gamma 90.00
_cell_formula_units_Z 4
_cell_length_a 7.2152(2)
_cell_length_b 11.5571(3)
_cell_length_c 23.8166(8)
_cell_measurement_reflns_used 14466
_cell_measurement_temperature 200(2)
_cell_measurement_theta_max 25.028
_cell_measurement_theta_min 1.697
_cell_volume 1985.99(10)
_computing_cell_refinement 'HKL Scalepack (Otwinowski & Minor 1997)'
_computing_data_collection 'Collect (Nonius BV, 1997-2000)'
_computing_data_reduction 'HKL Denzo and Scalepack (Otwinowski & Minor 19'
_computing_molecular_graphics 'Ortep-3 for Windows (Farrugia, 1997)'
_computing_publication_material 'WinGX publication routines (Farrugia, 1999)'
_computing_structure_refinement 'SHELXL-97 (Sheldrick, 1997)'
_computing_structure_solution 'SHELXS-97 (Sheldrick, 1997)'
_diffrn_ambient_temperature 200(2)
_diffrn_measured_fraction_theta_full 0.999
_diffrn_measured_fraction_theta_max 0.999
_diffrn_measurement_device_type KappaCCD
_diffrn_measurement_method 'CCD rotation images, thick slices'
_diffrn_radiation_monochromator graphite
_diffrn_radiation_source 'fine-focus sealed tube'
_diffrn_radiation_type MoK\a
_diffrn_radiation_wavelength 0.71073
_diffrn_reflns_av_R_equivalents 0.0745
_diffrn_reflns_av_sigmaI/netI 0.0783
_diffrn_reflns_limit_h_max 8
_diffrn_reflns_limit_h_min -7
_diffrn_reflns_limit_k_max 9
_diffrn_reflns_limit_k_min -13
_diffrn_reflns_limit_l_max 27
_diffrn_reflns_limit_l_min -28
_diffrn_reflns_number 9678
_diffrn_reflns_theta_full 25.02
_diffrn_reflns_theta_max 25.02
_diffrn_reflns_theta_min 1.71
_exptl_absorpt_coefficient_mu 0.145
_exptl_absorpt_correction_T_max 1.0049
_exptl_absorpt_correction_T_min 0.9613
_exptl_absorpt_correction_type multi-scan
_exptl_crystal_colour colorless
_exptl_crystal_density_diffrn 1.165
_exptl_crystal_density_method 'not measured'
_exptl_crystal_description prism
_exptl_crystal_F_000 744
_exptl_crystal_size_max 0.19
_exptl_crystal_size_mid 0.18
_exptl_crystal_size_min 0.07
_refine_diff_density_max 0.340
_refine_diff_density_min -0.421
_refine_diff_density_rms 0.116
_refine_ls_abs_structure_details 'Flack H D (1983), Acta Cryst. A39, 876-881'
_refine_ls_abs_structure_Flack -0.26(18)
_refine_ls_extinction_method none
_refine_ls_goodness_of_fit_ref 1.100
_refine_ls_hydrogen_treatment constr
_refine_ls_matrix_type full
_refine_ls_number_parameters 226
_refine_ls_number_reflns 3473
_refine_ls_number_restraints 0
_refine_ls_restrained_S_all 1.100
_refine_ls_R_factor_all 0.0844
_refine_ls_R_factor_gt 0.0537
_refine_ls_shift/su_max 0.000
_refine_ls_shift/su_mean 0.000
_refine_ls_structure_factor_coef Fsqd
_refine_ls_weighting_details 'calc w=1/[\s^2^(Fo^2^)+(0.0903P)^2^+0.1139P] where P=(Fo^2^+2Fc^2^)/3'
_refine_ls_weighting_scheme calc
_refine_ls_wR_factor_gt 0.1314
_refine_ls_wR_factor_ref 0.1669
_reflns_number_gt 2651
_reflns_number_total 3473
_reflns_threshold_expression >2sigma(I)
_cod_data_source_file b502873f.txt
_cod_data_source_block H[PNN]
_cod_database_code 7008435

loop_
_symmetry_equiv_pos_as_xyz
'x, y, z'
'-x+1/2, -y, z+1/2'
'x+1/2, -y+1/2, -z'
'-x, y+1/2, -z+1/2'

loop_
_atom_site_label
_atom_site_type_symbol
_atom_site_fract_x
_atom_site_fract_y
_atom_site_fract_z
_atom_site_U_iso_or_equiv
_atom_site_adp_type
_atom_site_occupancy
_atom_site_symmetry_multiplicity
_atom_site_calc_flag
_atom_site_refinement_flags
_atom_site_disorder_assembly
_atom_site_disorder_group
P1 P 0.73254(13) 0.10077(8) 0.12805(4) 0.0371(3) Uani 1 1 d . . .
N1 N 1.0076(4) 0.1602(2) 0.04023(13) 0.0386(8) Uani 1 1 d . . .
H1 H 0.9207 0.0974 0.0422 0.046 Uiso 1 1 d R . .
N2 N 1.1252(6) -0.0466(3) -0.00343(16) 0.0535(10) Uani 1 1 d . . .
C1 C 0.8982(5) -0.0171(3) 0.14178(15) 0.0355(9) Uani 1 1 d . . .
C2 C 1.0626(6) -0.0012(4) 0.17057(18) 0.0465(11) Uani 1 1 d . . .
H2 H 1.0861 0.0746 0.1855 0.056 Uiso 1 1 d R . .
C3 C 1.1830(6) -0.0935(4) 0.1799(2) 0.0557(11) Uani 1 1 d . . .
H3 H 1.2973 -0.0792 0.1994 0.067 Uiso 1 1 d R . .
C4 C 1.1411(7) -0.2019(4) 0.15948(19) 0.0545(12) Uani 1 1 d . . .
H4 H 1.2289 -0.2630 0.1657 0.065 Uiso 1 1 d R . .
C5 C 0.9794(7) -0.2178(4) 0.1303(2) 0.0559(12) Uani 1 1 d . . .
H5 H 0.9472 -0.2934 0.1168 0.067 Uiso 1 1 d R . .
C6 C 0.8591(6) -0.1269(3) 0.12135(18) 0.0477(10) Uani 1 1 d . . .
H6 H 0.7470 -0.1401 0.1006 0.057 Uiso 1 1 d R . .
C7 C 0.6089(5) 0.1135(3) 0.19481(15) 0.0374(9) Uani 1 1 d . . .
C8 C 0.6379(5) 0.0413(3) 0.24087(17) 0.0425(10) Uani 1 1 d . . .
H8 H 0.7486 -0.0048 0.2418 0.051 Uiso 1 1 d R . .
C9 C 0.5277(6) 0.0500(4) 0.28847(17) 0.0525(12) Uani 1 1 d . . .
H9 H 0.5370 -0.0052 0.3186 0.063 Uiso 1 1 d R . .
C10 C 0.3885(6) 0.1322(4) 0.29145(19) 0.0546(12) Uani 1 1 d . . .
H10 H 0.3180 0.1381 0.3256 0.065 Uiso 1 1 d R . .
C11 C 0.3583(6) 0.2042(4) 0.2464(2) 0.0553(12) Uani 1 1 d . . .
H11 H 0.2636 0.2619 0.2506 0.066 Uiso 1 1 d R . .
C12 C 0.4647(6) 0.1942(4) 0.19816(19) 0.0478(11) Uani 1 1 d . . .
H12 H 0.4275 0.2361 0.1652 0.057 Uiso 1 1 d R . .
C13 C 0.8857(5) 0.2276(3) 0.12858(16) 0.0339(8) Uani 1 1 d . . .
C14 C 0.8806(6) 0.3132(3) 0.16987(16) 0.0421(10) Uani 1 1 d . . .
H14 H 0.8079 0.3003 0.2031 0.050 Uiso 1 1 d R . .
C15 C 0.9861(6) 0.4135(4) 0.16455(17) 0.0461(10) Uani 1 1 d . . .
H15 H 0.9688 0.4754 0.1909 0.055 Uiso 1 1 d R . .
C16 C 1.0950(5) 0.4293(3) 0.11809(18) 0.0445(10) Uani 1 1 d . . .
H16 H 1.1792 0.4935 0.1158 0.053 Uiso 1 1 d R . .
C17 C 1.1059(5) 0.3450(3) 0.07686(17) 0.0405(9) Uani 1 1 d . . .
H17 H 1.1808 0.3536 0.0439 0.049 Uiso 1 1 d R . .
C18 C 1.0026(5) 0.2433(3) 0.08131(16) 0.0340(9) Uani 1 1 d . . .
C19 C 1.1383(6) 0.1648(3) -0.00548(18) 0.0449(10) Uani 1 1 d . . .
H19A H 1.1139 0.2324 -0.0277 0.054 Uiso 1 1 d R . .
H19B H 1.2606 0.1697 0.0101 0.054 Uiso 1 1 d R . .
C20 C 1.1206(6) 0.0554(3) -0.03948(18) 0.0468(10) Uani 1 1 d . . .
H20A H 0.9977 0.0549 -0.0549 0.056 Uiso 1 1 d R . .
H20B H 1.2096 0.0508 -0.0694 0.056 Uiso 1 1 d R . .
C21 C 1.3077(8) -0.0667(5) 0.0186(2) 0.0813(17) Uani 1 1 d . . .
H21A H 1.3074 -0.1342 0.0421 0.098 Uiso 1 1 d R . .
H21B H 1.3454 -0.0007 0.0403 0.098 Uiso 1 1 d R . .
H21C H 1.3927 -0.0780 -0.0119 0.098 Uiso 1 1 d R . .
C22 C 1.0555(10) -0.1489(4) -0.0314(2) 0.095(2) Uani 1 1 d . . .
H22A H 0.9333 -0.1340 -0.0456 0.114 Uiso 1 1 d R . .
H22B H 1.0509 -0.2120 -0.0052 0.114 Uiso 1 1 d R . .
H22C H 1.1363 -0.1686 -0.0620 0.114 Uiso 1 1 d R . .

loop_
_atom_site_aniso_label
_atom_site_aniso_U_11
_atom_site_aniso_U_22
_atom_site_aniso_U_33
_atom_site_aniso_U_23
_atom_site_aniso_U_13
_atom_site_aniso_U_12
P1 0.0413(6) 0.0339(5) 0.0360(5) 0.0012(5) -0.0024(4) -0.0033(5)
N1 0.0420(18) 0.0306(17) 0.0433(19) -0.0034(15) 0.0105(15) -0.0048(15)
N2 0.068(3) 0.037(2) 0.055(2) -0.0034(18) 0.019(2) 0.0035(19)
C1 0.039(2) 0.038(2) 0.030(2) 0.0009(16) 0.0030(17) -0.0030(17)
C2 0.051(3) 0.039(2) 0.050(3) 0.003(2) -0.007(2) -0.002(2)
C3 0.052(2) 0.058(3) 0.058(3) 0.011(3) -0.008(2) 0.001(2)
C4 0.057(3) 0.045(3) 0.062(3) 0.010(2) 0.006(2) 0.012(2)
C5 0.064(3) 0.031(2) 0.072(3) -0.004(2) 0.009(3) 0.001(2)
C6 0.049(2) 0.037(2) 0.057(3) -0.005(2) -0.002(2) -0.0054(19)
C7 0.0346(19) 0.035(2) 0.043(2) 0.0000(18) -0.0013(16) -0.0048(19)
C8 0.039(2) 0.046(2) 0.043(2) -0.001(2) -0.0007(19) 0.000(2)
C9 0.062(3) 0.058(3) 0.038(2) 0.003(2) 0.004(2) -0.012(3)
C10 0.049(3) 0.064(3) 0.050(3) -0.013(2) 0.009(2) -0.007(2)
C11 0.047(3) 0.046(3) 0.072(3) -0.014(2) 0.009(2) 0.003(2)
C12 0.045(2) 0.043(2) 0.056(3) 0.008(2) 0.001(2) 0.003(2)
C13 0.037(2) 0.0296(18) 0.035(2) 0.0018(17) -0.0065(18) 0.0018(16)
C14 0.048(2) 0.042(2) 0.037(2) 0.002(2) -0.0015(19) 0.000(2)
C15 0.053(2) 0.040(2) 0.046(3) -0.007(2) -0.006(2) 0.000(2)
C16 0.041(2) 0.031(2) 0.061(3) -0.0002(19) -0.009(2) -0.0060(17)
C17 0.041(2) 0.033(2) 0.048(2) 0.0012(18) 0.0020(19) -0.0017(19)
C18 0.034(2) 0.0278(19) 0.040(2) 0.0012(17) -0.0008(17) 0.0015(17)
C19 0.053(2) 0.034(2) 0.048(2) 0.0029(19) 0.010(2) 0.004(2)
C20 0.047(2) 0.048(2) 0.046(3) -0.001(2) 0.012(2) -0.001(2)
C21 0.101(4) 0.068(4) 0.074(4) 0.019(3) 0.016(3) 0.031(3)
C22 0.140(6) 0.050(3) 0.095(4) -0.026(3) 0.049(4) -0.027(3)

loop_
_atom_type_symbol
_atom_type_description
_atom_type_scat_dispersion_real
_atom_type_scat_dispersion_imag
_atom_type_scat_source
C C 0.0033 0.0016 'International Tables Vol C Tables 4.2.6.8 and 6.1.1.4'
H H 0.0000 0.0000 'International Tables Vol C Tables 4.2.6.8 and 6.1.1.4'
N N 0.0061 0.0033 'International Tables Vol C Tables 4.2.6.8 and 6.1.1.4'
P P 0.1023 0.0942 'International Tables Vol C Tables 4.2.6.8 and 6.1.1.4'

loop_
_geom_angle_atom_site_label_1
_geom_angle_atom_site_label_2
_geom_angle_atom_site_label_3
_geom_angle
_geom_angle_site_symmetry_1
_geom_angle_site_symmetry_3
_geom_angle_publ_flag
C7 P1 C13 102.90(18) . . ?
C7 P1 C1 102.81(17) . . ?
C13 P1 C1 101.46(16) . . ?
C18 N1 C19 122.0(3) . . ?
C18 N1 H1 118.5 . . ?
C19 N1 H1 119.5 . . ?
C21 N2 C22 110.8(4) . . ?
C21 N2 C20 111.6(4) . . ?
C22 N2 C20 112.4(4) . . ?
C2 C1 C6 118.0(4) . . ?
C2 C1 P1 123.2(3) . . ?
C6 C1 P1 118.8(3) . . ?
C1 C2 C3 120.9(4) . . ?
C1 C2 H2 117.1 . . ?
C3 C2 H2 121.9 . . ?
C4 C3 C2 120.2(4) . . ?
C4 C3 H3 121.0 . . ?
C2 C3 H3 118.8 . . ?
C5 C4 C3 119.2(4) . . ?
C5 C4 H4 122.8 . . ?
C3 C4 H4 118.0 . . ?
C4 C5 C6 120.8(4) . . ?
C4 C5 H5 119.9 . . ?
C6 C5 H5 119.3 . . ?
C5 C6 C1 121.0(4) . . ?
C5 C6 H6 119.2 . . ?
C1 C6 H6 119.8 . . ?
C8 C7 C12 117.8(4) . . ?
C8 C7 P1 124.2(3) . . ?
C12 C7 P1 117.8(3) . . ?
C9 C8 C7 120.9(4) . . ?
C9 C8 H8 119.9 . . ?
C7 C8 H8 118.3 . . ?
C10 C9 C8 120.5(4) . . ?
C10 C9 H9 117.9 . . ?
C8 C9 H9 121.4 . . ?
C11 C10 C9 119.4(4) . . ?
C11 C10 H10 122.2 . . ?
C9 C10 H10 118.4 . . ?
C10 C11 C12 120.5(4) . . ?
C10 C11 H11 116.9 . . ?
C12 C11 H11 122.6 . . ?
C11 C12 C7 120.9(4) . . ?
C11 C12 H12 118.8 . . ?
C7 C12 H12 119.8 . . ?
C14 C13 C18 119.0(3) . . ?
C14 C13 P1 123.7(3) . . ?
C18 C13 P1 117.0(3) . . ?
C15 C14 C13 120.7(4) . . ?
C15 C14 H14 120.2 . . ?
C13 C14 H14 119.0 . . ?
C16 C15 C14 119.9(4) . . ?
C16 C15 H15 120.3 . . ?
C14 C15 H15 119.3 . . ?
C15 C16 C17 120.8(4) . . ?
C15 C16 H16 120.8 . . ?
C17 C16 H16 117.8 . . ?
C16 C17 C18 120.5(4) . . ?
C16 C17 H17 122.7 . . ?
C18 C17 H17 116.8 . . ?
N1 C18 C17 121.5(3) . . ?
N1 C18 C13 119.5(3) . . ?
C17 C18 C13 119.0(3) . . ?
N1 C19 C20 108.6(3) . . ?
N1 C19 H19A 109.1 . . ?
C20 C19 H19A 111.8 . . ?
N1 C19 H19B 108.1 . . ?
C20 C19 H19B 109.6 . . ?
H19A C19 H19B 109.5 . . ?
N2 C20 C19 111.1(3) . . ?
N2 C20 H20A 103.9 . . ?
C19 C20 H20A 106.8 . . ?
N2 C20 H20B 112.1 . . ?
C19 C20 H20B 112.8 . . ?
H20A C20 H20B 109.5 . . ?
N2 C21 H21A 110.0 . . ?
N2 C21 H21B 109.1 . . ?
H21A C21 H21B 109.5 . . ?
N2 C21 H21C 109.3 . . ?
H21A C21 H21C 109.5 . . ?
H21B C21 H21C 109.5 . . ?
N2 C22 H22A 109.5 . . ?
N2 C22 H22B 109.5 . . ?
H22A C22 H22B 109.5 . . ?
N2 C22 H22C 109.3 . . ?
H22A C22 H22C 109.5 . . ?
H22B C22 H22C 109.5 . . ?

loop_
_geom_bond_atom_site_label_1
_geom_bond_atom_site_label_2
_geom_bond_distance
_geom_bond_site_symmetry_2
_geom_bond_publ_flag
P1 C7 1.829(4) . ?
P1 C13 1.836(4) . ?
P1 C1 1.841(4) . ?
N1 C18 1.372(5) . ?
N1 C19 1.441(5) . ?
N1 H1 0.9603 . ?
N2 C21 1.437(7) . ?
N2 C22 1.448(6) . ?
N2 C20 1.459(5) . ?
C1 C2 1.382(6) . ?
C1 C6 1.388(5) . ?
C2 C3 1.393(6) . ?
C2 H2 0.9603 . ?
C3 C4 1.378(7) . ?
C3 H3 0.9608 . ?
C4 C5 1.371(6) . ?
C4 H4 0.9601 . ?
C5 C6 1.379(6) . ?
C5 H5 0.9595 . ?
C6 H6 0.9602 . ?
C7 C8 1.394(5) . ?
C7 C12 1.400(6) . ?
C8 C9 1.388(6) . ?
C8 H8 0.9603 . ?
C9 C10 1.384(6) . ?
C9 H9 0.9620 . ?
C10 C11 1.375(6) . ?
C10 H10 0.9611 . ?
C11 C12 1.388(6) . ?
C11 H11 0.9600 . ?
C12 H12 0.9614 . ?
C13 C14 1.396(5) . ?
C13 C18 1.418(5) . ?
C14 C15 1.393(6) . ?
C14 H14 0.9605 . ?
C15 C16 1.369(6) . ?
C15 H15 0.9606 . ?
C16 C17 1.385(5) . ?
C16 H16 0.9605 . ?
C17 C18 1.397(5) . ?
C17 H17 0.9590 . ?
C19 C20 1.507(5) . ?
C19 H19A 0.9596 . ?
C19 H19B 0.9591 . ?
C20 H20A 0.9596 . ?
C20 H20B 0.9604 . ?
C21 H21A 0.9601 . ?
C21 H21B 0.9599 . ?
C21 H21C 0.9599 . ?
C22 H22A 0.9600 . ?
C22 H22B 0.9600 . ?
C22 H22C 0.9600 . ?

loop_
_cod_related_entry_id
_cod_related_entry_database
_cod_related_entry_code
1 ChemSpider 21145147
